data_4518457
loop_
_publ_author_name
'Kim, Yeong Bum'
'Kim, Dongwook'
'Dighe, Shashikant U.'
'Chang, Sukbok'
'Park, Jung-Woo'

_publ_section_title
;
 Cobalt-Hydride-Catalyzed Hydrosilylation of 3-Alkynes Accompanying
 \p-Bond Migration
;
_journal_name_full 'ACS Catalysis'
_journal_page_first 1548
_journal_page_last 1553
_journal_paper_doi 10.1021/acscatal.0c05424
_journal_year 2021
_chemical_formula_sum 'C29 H53 Co P2'
_chemical_formula_weight 522.58
_space_group_crystal_system monoclinic
_space_group_IT_number 14
_space_group_name_Hall '-P 2yn'
_space_group_name_H-M_alt 'P 1 21/n 1'
_atom_sites_solution_hydrogens geom
_audit_creation_method SHELXL-2018/3
_cell_angle_alpha 90
_cell_angle_beta 91.33(3)
_cell_angle_gamma 90
_cell_formula_units_Z 2
_cell_length_a 9.2890(19)
_cell_length_b 9.1000(18)
_cell_length_c 16.695(3)
_cell_measurement_reflns_used 27434
_cell_measurement_temperature 243(2)
_cell_measurement_theta_max 33.575
_cell_measurement_theta_min 0.418
_cell_volume 1410.8(5)
_computing_cell_refinement HKL3000sm
_computing_data_collection 'PAL BL2D-SMDC Program'
_computing_data_reduction HKL3000sm
_computing_structure_refinement SHELXL
_computing_structure_solution SHELXS
_diffrn_ambient_temperature 243(2)
_diffrn_measured_fraction_theta_full 0.973
_diffrn_measured_fraction_theta_max 0.792
_diffrn_measurement_device_type 'Rayonix MX225HS CCD area detector'
_diffrn_measurement_method 'omega scan'
_diffrn_radiation_type synchrotron
_diffrn_radiation_wavelength 0.730
_diffrn_reflns_av_R_equivalents 0.0397
_diffrn_reflns_av_unetI/netI 0.0343
_diffrn_reflns_Laue_measured_fraction_full 0.973
_diffrn_reflns_Laue_measured_fraction_max 0.792
_diffrn_reflns_limit_h_max 12
_diffrn_reflns_limit_h_min -12
_diffrn_reflns_limit_k_max 11
_diffrn_reflns_limit_k_min -11
_diffrn_reflns_limit_l_max 23
_diffrn_reflns_limit_l_min -23
_diffrn_reflns_number 14330
_diffrn_reflns_point_group_measured_fraction_full 0.973
_diffrn_reflns_point_group_measured_fraction_max 0.792
_diffrn_reflns_theta_full 25.976
_diffrn_reflns_theta_max 33.577
_diffrn_reflns_theta_min 2.507
_diffrn_source 'PLSII 2D bending magnet'
_exptl_absorpt_coefficient_mu 0.787
_exptl_absorpt_correction_T_max 1.000
_exptl_absorpt_correction_T_min 0.969
_exptl_absorpt_correction_type empirical
_exptl_absorpt_process_details 'HKL3000sm Scalepack'
_exptl_crystal_colour 'dark blue'
_exptl_crystal_density_diffrn 1.230
_exptl_crystal_description block
_exptl_crystal_F_000 568
_exptl_crystal_size_max 0.082
_exptl_crystal_size_mid 0.078
_exptl_crystal_size_min 0.060
_refine_diff_density_max 0.480
_refine_diff_density_min -0.703
_refine_diff_density_rms 0.072
_refine_ls_extinction_method none
_refine_ls_goodness_of_fit_ref 1.150
_refine_ls_hydrogen_treatment constr
_refine_ls_matrix_type full
_refine_ls_number_parameters 181
_refine_ls_number_reflns 4076
_refine_ls_number_restraints 0
_refine_ls_restrained_S_all 1.150
_refine_ls_R_factor_all 0.0901
_refine_ls_R_factor_gt 0.0664
_refine_ls_shift/su_max 0.000
_refine_ls_shift/su_mean 0.000
_refine_ls_structure_factor_coef Fsqd
_refine_ls_weighting_details 'w=1/[\s^2^(Fo^2^)+(0.1009P)^2^+0.5970P] where P=(Fo^2^+2Fc^2^)/3'
_refine_ls_weighting_scheme calc
_refine_ls_wR_factor_gt 0.1893
_refine_ls_wR_factor_ref 0.2104
_reflns_Friedel_coverage 0.000
_reflns_number_gt 2923
_reflns_number_total 4076
_reflns_threshold_expression 'I > 2\s(I)'
_cod_data_source_file cs0c05424_si_005.cif
_cod_data_source_block PO19082_014
_cod_original_sg_symbol_H-M 'P 21/n'
_cod_database_code 4518457
_shelx_shelxl_version_number 2018/3
_shelx_space_group_comment
;
The symmetry employed for this shelxl refinement is uniquely defined
by the following loop, which should always be used as a source of
symmetry information in preference to the above space-group names.
They are only intended as comments.
;
_shelx_estimated_absorpt_t_min 0.938
_shelx_estimated_absorpt_t_max 0.954

loop_
_space_group_symop_operation_xyz
'x, y, z'
'-x+1/2, y+1/2, -z+1/2'
'-x, -y, -z'
'x-1/2, -y-1/2, z-1/2'

loop_
_atom_site_label
_atom_site_type_symbol
_atom_site_fract_x
_atom_site_fract_y
_atom_site_fract_z
_atom_site_U_iso_or_equiv
_atom_site_adp_type
_atom_site_occupancy
_atom_site_site_symmetry_order
_atom_site_calc_flag
_atom_site_refinement_flags_posn
_atom_site_refinement_flags_adp
_atom_site_refinement_flags_occupancy
_atom_site_disorder_assembly
_atom_site_disorder_group
Co1 Co -0.08457(7) 0.61548(8) 0.50902(4) 0.0402(2) Uani 0.5 1 d . . P . .
P2 P 0.13177(7) 0.58549(10) 0.52411(4) 0.0565(3) Uani 1 1 d . . . . .
C3 C 0.2211(3) 0.6228(4) 0.62369(18) 0.0655(9) Uani 1 1 d . . . . .
H3 H 0.211841 0.729262 0.634636 0.079 Uiso 1 1 calc R U . . .
C4 C 0.1450(3) 0.5403(4) 0.69036(17) 0.0650(8) Uani 1 1 d . . . . .
H4A H 0.043032 0.568029 0.689900 0.078 Uiso 1 1 calc R U . . .
H4AB H 0.150683 0.434350 0.680292 0.078 Uiso 1 1 calc R U . . .
C5 C 0.2120(4) 0.5741(5) 0.77225(19) 0.0714(9) Uani 1 1 d . . . . .
H5A H 0.195806 0.677755 0.785083 0.086 Uiso 1 1 calc R U . . .
H5AB H 0.164752 0.514497 0.812869 0.086 Uiso 1 1 calc R U . . .
C6 C 0.3728(4) 0.5427(5) 0.77522(19) 0.0721(9) Uani 1 1 d . . . . .
H6A H 0.413458 0.574153 0.827139 0.086 Uiso 1 1 calc R U . . .
H6AB H 0.388774 0.436745 0.770037 0.086 Uiso 1 1 calc R U . . .
C7 C 0.4485(3) 0.6220(5) 0.7091(2) 0.0740(10) Uani 1 1 d . . . . .
H7A H 0.550552 0.594577 0.710269 0.089 Uiso 1 1 calc R U . . .
H7AB H 0.442251 0.728201 0.717955 0.089 Uiso 1 1 calc R U . . .
C8 C 0.3823(3) 0.5847(5) 0.6268(2) 0.0808(12) Uani 1 1 d . . . . .
H8A H 0.394941 0.479734 0.615904 0.097 Uiso 1 1 calc R U . . .
H8AB H 0.431918 0.640118 0.585293 0.097 Uiso 1 1 calc R U . . .
C9 C 0.2535(4) 0.6888(5) 0.4554(2) 0.0861(13) Uani 1 1 d . . . . .
H9 H 0.349501 0.641876 0.459724 0.103 Uiso 1 1 calc R U . . .
C10 C 0.2016(4) 0.6732(5) 0.36804(19) 0.0808(11) Uani 1 1 d . . . . .
H10A H 0.103412 0.711740 0.362210 0.097 Uiso 1 1 calc R U . . .
H10B H 0.199753 0.569044 0.353209 0.097 Uiso 1 1 calc R U . . .
C11 C 0.3008(4) 0.7569(6) 0.3118(2) 0.0865(12) Uani 1 1 d . . . . .
H11A H 0.395704 0.709765 0.312721 0.104 Uiso 1 1 calc R U . . .
H11B H 0.261340 0.750780 0.256988 0.104 Uiso 1 1 calc R U . . .
C12 C 0.3178(4) 0.9149(6) 0.3346(2) 0.0892(13) Uani 1 1 d . . . . .
H12A H 0.224522 0.964786 0.329655 0.107 Uiso 1 1 calc R U . . .
H12B H 0.384467 0.962936 0.298244 0.107 Uiso 1 1 calc R U . . .
C13 C 0.3751(5) 0.9276(7) 0.4198(3) 0.1109(19) Uani 1 1 d . . . . .
H13A H 0.383790 1.031533 0.434528 0.133 Uiso 1 1 calc R U . . .
H13B H 0.471065 0.883176 0.423955 0.133 Uiso 1 1 calc R U . . .
C14 C 0.2731(5) 0.8493(6) 0.4782(2) 0.1109(19) Uani 1 1 d . . . . .
H14A H 0.313160 0.855895 0.532866 0.133 Uiso 1 1 calc R U . . .
H14B H 0.179243 0.898557 0.476947 0.133 Uiso 1 1 calc R U . . .
C16 C 0.0467(6) 0.2942(8) 0.4600(5) 0.0719(18) Uani 0.5 1 d . . P . .
H16A H 0.034264 0.196254 0.483273 0.086 Uiso 0.5 1 calc R U P . .
H16B H 0.063484 0.282594 0.402610 0.086 Uiso 0.5 1 calc R U P . .
C15 C 0.1762(8) 0.3709(7) 0.5004(5) 0.075(2) Uani 0.5 1 d . . P . .
H15A H 0.259136 0.365292 0.465280 0.089 Uiso 0.5 1 calc R U P . .
H15B H 0.201688 0.320150 0.550539 0.089 Uiso 0.5 1 calc R U P . .
C1D C -0.2899(6) 0.6866(9) 0.5063(5) 0.078(2) Uani 0.5 1 d . . P A .
C2D C -0.0759(7) 0.8218(7) 0.5555(5) 0.0699(18) Uani 0.5 1 d . . P A .
C3D C -0.2112(12) 0.7499(15) 0.5655(7) 0.055(3) Uani 0.25 1 d . . P A -1
C3E C -0.1979(18) 0.8006(19) 0.5145(13) 0.091(5) Uani 0.25 1 d . . P A -2

loop_
_atom_site_aniso_label
_atom_site_aniso_U_11
_atom_site_aniso_U_22
_atom_site_aniso_U_33
_atom_site_aniso_U_23
_atom_site_aniso_U_13
_atom_site_aniso_U_12
Co1 0.0273(3) 0.0578(4) 0.0352(3) -0.0022(3) -0.0040(2) 0.0052(2)
P2 0.0342(3) 0.0840(6) 0.0506(4) 0.0115(3) -0.0134(3) -0.0085(3)
C3 0.0399(13) 0.105(3) 0.0505(15) 0.0134(15) -0.0146(11) -0.0154(14)
C4 0.0472(15) 0.098(2) 0.0499(15) 0.0119(15) -0.0048(11) -0.0106(15)
C5 0.0651(19) 0.097(2) 0.0522(17) 0.0064(16) -0.0030(13) -0.0089(16)
C6 0.0665(19) 0.094(2) 0.0547(17) 0.0054(16) -0.0222(14) -0.0015(17)
C7 0.0463(15) 0.112(3) 0.0623(18) 0.0047(17) -0.0207(13) -0.0076(16)
C8 0.0398(14) 0.149(4) 0.0533(16) 0.0094(19) -0.0139(12) -0.0163(17)
C9 0.0594(19) 0.142(4) 0.0563(17) 0.032(2) -0.0202(14) -0.040(2)
C10 0.0563(18) 0.133(3) 0.0520(16) 0.0116(19) -0.0121(13) -0.0177(19)
C11 0.0591(19) 0.140(4) 0.0604(19) 0.025(2) -0.0016(15) -0.003(2)
C12 0.063(2) 0.142(4) 0.062(2) 0.033(2) -0.0061(16) -0.018(2)
C13 0.097(3) 0.162(5) 0.073(2) 0.038(3) -0.023(2) -0.069(3)
C14 0.116(3) 0.164(4) 0.0521(18) 0.027(2) -0.024(2) -0.088(3)
C16 0.047(3) 0.072(4) 0.096(5) -0.029(4) -0.023(3) 0.005(3)
C15 0.053(4) 0.064(4) 0.106(6) -0.018(4) -0.022(4) 0.015(3)
C1D 0.033(3) 0.081(5) 0.120(6) -0.021(4) -0.003(3) 0.019(3)
C2D 0.051(3) 0.059(4) 0.099(5) -0.029(3) -0.001(3) 0.010(3)
C3D 0.047(6) 0.068(8) 0.049(6) -0.011(5) -0.001(5) 0.019(5)
C3E 0.074(10) 0.076(10) 0.121(14) -0.018(10) -0.008(10) 0.047(8)

loop_
_atom_type_symbol
_atom_type_description
_atom_type_scat_dispersion_real
_atom_type_scat_dispersion_imag
_atom_type_scat_source
C C 0.0034 0.0017 'International Tables Vol C Tables 4.2.6.8 and 6.1.1.4'
H H 0.0000 0.0000 'International Tables Vol C Tables 4.2.6.8 and 6.1.1.4'
P P 0.1074 0.1005 'International Tables Vol C Tables 4.2.6.8 and 6.1.1.4'
Co Co 0.3514 1.0253 'International Tables Vol C Tables 4.2.6.8 and 6.1.1.4'

loop_
_geom_angle_atom_site_label_1
_geom_angle_atom_site_label_2
_geom_angle_atom_site_label_3
_geom_angle
_geom_angle_site_symmetry_1
_geom_angle_site_symmetry_3
_geom_angle_publ_flag
C15 Co1 C16 107.4(5) 3_566 3_566 ?
C15 Co1 C3D 53.3(6) 3_566 . ?
C16 Co1 C3D 57.3(5) 3_566 . ?
C15 Co1 P2 82.5(4) 3_566 3_566 ?
C16 Co1 P2 163.8(4) 3_566 3_566 ?
C3D Co1 P2 126.0(4) . 3_566 ?
C15 Co1 C3E 51.1(7) 3_566 . ?
C16 Co1 C3E 58.4(7) 3_566 . ?
P2 Co1 C3E 133.5(6) 3_566 . ?
C15 Co1 C1D 13.8(5) 3_566 . ?
C16 Co1 C1D 93.9(4) 3_566 . ?
C3D Co1 C1D 39.6(4) . . ?
P2 Co1 C1D 95.0(2) 3_566 . ?
C3E Co1 C1D 39.4(6) . . ?
C15 Co1 C2D 88.1(5) 3_566 . ?
C16 Co1 C2D 19.9(4) 3_566 . ?
C3D Co1 C2D 42.0(4) . . ?
P2 Co1 C2D 167.9(2) 3_566 . ?
C3E Co1 C2D 38.4(6) . . ?
C1D Co1 C2D 75.0(3) . . ?
C15 Co1 P2 176.6(6) 3_566 . ?
C16 Co1 P2 73.8(3) 3_566 . ?
C3D Co1 P2 128.8(4) . . ?
P2 Co1 P2 97.10(4) 3_566 . ?
C3E Co1 P2 129.0(6) . . ?
C1D Co1 P2 167.6(2) . . ?
C2D Co1 P2 92.66(18) . . ?
C15 Co1 Co1 132.3(4) 3_566 3_566 ?
C16 Co1 Co1 119.7(3) 3_566 3_566 ?
C3D Co1 Co1 156.6(4) . 3_566 ?
P2 Co1 Co1 49.86(3) 3_566 3_566 ?
C1D Co1 Co1 144.8(2) . 3_566 ?
C2D Co1 Co1 139.39(18) . 3_566 ?
P2 Co1 Co1 47.25(3) . 3_566 ?
C15 Co1 H16A 97.5(5) 3_566 3_566 ?
C16 Co1 H16A 26.9(3) 3_566 3_566 ?
C3D Co1 H16A 61.5(5) . 3_566 ?
P2 Co1 H16A 167.6(3) 3_566 3_566 ?
C1D Co1 H16A 86.5(3) . 3_566 ?
C2D Co1 H16A 22.3(3) . 3_566 ?
P2 Co1 H16A 82.15(19) . 3_566 ?
Co1 Co1 H16A 128.1(2) 3_566 3_566 ?
C15 Co1 H15A 25.2(4) 3_566 3_566 ?
C16 Co1 H15A 96.2(4) 3_566 3_566 ?
C3D Co1 H15A 39.1(4) . 3_566 ?
P2 Co1 H15A 87.6(2) 3_566 3_566 ?
C3E Co1 H15A 52.5(7) . 3_566 ?
C1D Co1 H15A 20.3(4) . 3_566 ?
C2D Co1 H15A 80.7(3) . 3_566 ?
P2 Co1 H15A 158.2(3) . 3_566 ?
Co1 Co1 H15A 133.2(2) 3_566 3_566 ?
H16A Co1 H15A 97.7 3_566 3_566 ?
C3 P2 C9 101.02(14) . . ?
C3 P2 Co1 120.81(12) . 3_566 ?
C9 P2 Co1 115.35(16) . 3_566 ?
C3 P2 C16 97.7(2) . 3_566 ?
C9 P2 C16 108.5(3) . 3_566 ?
Co1 P2 C16 111.49(19) 3_566 3_566 ?
C3 P2 C15 105.0(3) . . ?
C9 P2 C15 103.5(3) . . ?
Co1 P2 C15 25.1(2) 3_566 . ?
C16 P2 C15 136.0(3) 3_566 . ?
C3 P2 Co1 120.07(11) . . ?
C9 P2 Co1 117.55(13) . . ?
Co1 P2 Co1 82.90(4) 3_566 . ?
C16 P2 Co1 29.44(18) 3_566 . ?
C15 P2 Co1 108.0(2) . . ?
C4 C3 C8 109.4(3) . . ?
C4 C3 P2 110.8(2) . . ?
C8 C3 P2 113.6(2) . . ?
C4 C3 H3 107.6 . . ?
C8 C3 H3 107.6 . . ?
P2 C3 H3 107.6 . . ?
C5 C4 C3 111.6(3) . . ?
C5 C4 H4A 109.3 . . ?
C3 C4 H4A 109.3 . . ?
C5 C4 H4AB 109.3 . . ?
C3 C4 H4AB 109.3 . . ?
H4A C4 H4AB 108.0 . . ?
C6 C5 C4 111.9(3) . . ?
C6 C5 H5A 109.2 . . ?
C4 C5 H5A 109.2 . . ?
C6 C5 H5AB 109.2 . . ?
C4 C5 H5AB 109.2 . . ?
H5A C5 H5AB 107.9 . . ?
C7 C6 C5 111.2(3) . . ?
C7 C6 H6A 109.4 . . ?
C5 C6 H6A 109.4 . . ?
C7 C6 H6AB 109.4 . . ?
C5 C6 H6AB 109.4 . . ?
H6A C6 H6AB 108.0 . . ?
C6 C7 C8 111.6(3) . . ?
C6 C7 H7A 109.3 . . ?
C8 C7 H7A 109.3 . . ?
C6 C7 H7AB 109.3 . . ?
C8 C7 H7AB 109.3 . . ?
H7A C7 H7AB 108.0 . . ?
C7 C8 C3 110.5(3) . . ?
C7 C8 H8A 109.5 . . ?
C3 C8 H8A 109.5 . . ?
C7 C8 H8AB 109.5 . . ?
C3 C8 H8AB 109.5 . . ?
H8A C8 H8AB 108.1 . . ?
C14 C9 C10 111.1(3) . . ?
C14 C9 P2 113.4(3) . . ?
C10 C9 P2 110.8(2) . . ?
C14 C9 H9 107.0 . . ?
C10 C9 H9 107.0 . . ?
P2 C9 H9 107.0 . . ?
C9 C10 C11 110.9(3) . . ?
C9 C10 H10A 109.5 . . ?
C11 C10 H10A 109.5 . . ?
C9 C10 H10B 109.5 . . ?
C11 C10 H10B 109.5 . . ?
H10A C10 H10B 108.0 . . ?
C12 C11 C10 112.5(4) . . ?
C12 C11 H11A 109.1 . . ?
C10 C11 H11A 109.1 . . ?
C12 C11 H11B 109.1 . . ?
C10 C11 H11B 109.1 . . ?
H11A C11 H11B 107.8 . . ?
C11 C12 C13 110.2(4) . . ?
C11 C12 H12A 109.6 . . ?
C13 C12 H12A 109.6 . . ?
C11 C12 H12B 109.6 . . ?
C13 C12 H12B 109.6 . . ?
H12A C12 H12B 108.1 . . ?
C12 C13 C14 110.5(3) . . ?
C12 C13 H13A 109.6 . . ?
C14 C13 H13A 109.6 . . ?
C12 C13 H13B 109.6 . . ?
C14 C13 H13B 109.6 . . ?
H13A C13 H13B 108.1 . . ?
C9 C14 C13 110.9(4) . . ?
C9 C14 H14A 109.5 . . ?
C13 C14 H14A 109.5 . . ?
C9 C14 H14B 109.5 . . ?
C13 C14 H14B 109.5 . . ?
H14A C14 H14B 108.1 . . ?
C15 C16 C3E 58.9(7) . 3_566 ?
C15 C16 P2 109.6(4) . 3_566 ?
C15 C16 H16A 109.8 . . ?
C3E C16 H16A 62.8 3_566 . ?
P2 C16 H16A 109.8 3_566 . ?
C15 C16 H16B 109.8 . . ?
C3E C16 H16B 92.4 3_566 . ?
P2 C16 H16B 109.8 3_566 . ?
H16A C16 H16B 108.2 . . ?
C16 C15 C3E 65.6(7) . 3_566 ?
C16 C15 P2 111.2(5) . . ?
C3E C15 P2 174.9(9) 3_566 . ?
C16 C15 H15A 109.4 . . ?
C3E C15 H15A 75.6 3_566 . ?
P2 C15 H15A 109.4 . . ?
C16 C15 H15B 109.4 . . ?
C3E C15 H15B 69.1 3_566 . ?
P2 C15 H15B 109.4 . . ?
H15A C15 H15B 108.0 . . ?
C3D C1D Co1 67.8(5) . . ?
C3E C1D Co1 69.3(6) . . ?
C3D C1D H15A 66.2(10) . 3_566 ?
C3E C1D H15A 101.2(12) . 3_566 ?
Co1 C1D H15A 54.3(8) . 3_566 ?
C3E C2D Co1 69.0(7) . . ?
C3D C2D Co1 66.1(5) . . ?
C3D C2D H16A 117.1(9) . 3_566 ?
Co1 C2D H16A 60.3(7) . 3_566 ?
C1D C3D C2D 125.0(10) . . ?
C1D C3D Co1 72.6(5) . . ?
C2D C3D Co1 71.9(5) . . ?
C1D C3D H15A 32.1(6) . 3_566 ?
C2D C3D H15A 130.1(9) . 3_566 ?
Co1 C3D H15A 59.2(5) . 3_566 ?
C2D C3E C1D 134.2(16) . . ?
C2D C3E Co1 72.5(6) . . ?
C1D C3E Co1 71.3(7) . . ?
C2D C3E H16A 30.8(6) . 3_566 ?
C1D C3E H16A 130.4(10) . 3_566 ?
Co1 C3E H16A 59.1(5) . 3_566 ?

loop_
_geom_bond_atom_site_label_1
_geom_bond_atom_site_label_2
_geom_bond_distance
_geom_bond_site_symmetry_2
_geom_bond_publ_flag
Co1 C15 0.871(7) 3_566 ?
Co1 C16 1.029(6) 3_566 ?
Co1 C3D 1.954(10) . ?
Co1 P2 1.9575(12) 3_566 ?
Co1 C3E 1.990(13) . ?
Co1 C1D 2.014(5) . ?
Co1 C2D 2.032(6) . ?
Co1 P2 2.0378(10) . ?
Co1 Co1 2.6454(14) 3_566 ?
Co1 H16A 1.780(7) 3_566 ?
Co1 H15A 1.696(8) 3_566 ?
P2 C3 1.872(3) . ?
P2 C9 1.881(3) . ?
P2 C16 2.009(6) 3_566 ?
P2 C15 2.037(6) . ?
C3 C4 1.529(4) . ?
C3 C8 1.537(4) . ?
C3 H3 0.9900 . ?
C4 C5 1.521(4) . ?
C4 H4A 0.9800 . ?
C4 H4AB 0.9800 . ?
C5 C6 1.520(5) . ?
C5 H5A 0.9800 . ?
C5 H5AB 0.9800 . ?
C6 C7 1.507(5) . ?
C6 H6A 0.9800 . ?
C6 H6AB 0.9800 . ?
C7 C8 1.530(4) . ?
C7 H7A 0.9800 . ?
C7 H7AB 0.9800 . ?
C8 H8A 0.9800 . ?
C8 H8AB 0.9800 . ?
C9 C14 1.520(7) . ?
C9 C10 1.531(5) . ?
C9 H9 0.9900 . ?
C10 C11 1.532(5) . ?
C10 H10A 0.9800 . ?
C10 H10B 0.9800 . ?
C11 C12 1.495(6) . ?
C11 H11A 0.9800 . ?
C11 H11B 0.9800 . ?
C12 C13 1.511(6) . ?
C12 H12A 0.9800 . ?
C12 H12B 0.9800 . ?
C13 C14 1.548(5) . ?
C13 H13A 0.9800 . ?
C13 H13B 0.9800 . ?
C14 H14A 0.9800 . ?
C14 H14B 0.9800 . ?
C16 C15 1.534(9) . ?
C16 C3E 1.694(15) 3_566 ?
C16 H16A 0.9800 . ?
C16 H16B 0.9800 . ?
C15 C3E 1.594(17) 3_566 ?
C15 H15A 0.9800 . ?
C15 H15B 0.9800 . ?
C1D C3D 1.346(14) . ?
C1D C3E 1.35(2) . ?
C2D C3E 1.325(19) . ?
C2D C3D 1.430(15) . ?

loop_
_geom_torsion_atom_site_label_1
_geom_torsion_atom_site_label_2
_geom_torsion_atom_site_label_3
_geom_torsion_atom_site_label_4
_geom_torsion
_geom_torsion_site_symmetry_1
_geom_torsion_site_symmetry_2
_geom_torsion_site_symmetry_3
_geom_torsion_site_symmetry_4
_geom_torsion_publ_flag
C9 P2 C3 C4 -176.4(3) . . . . ?
Co1 P2 C3 C4 -47.8(3) 3_566 . . . ?
C16 P2 C3 C4 72.9(4) 3_566 . . . ?
C15 P2 C3 C4 -69.1(4) . . . . ?
Co1 P2 C3 C4 52.5(3) . . . . ?
C9 P2 C3 C8 -52.9(3) . . . . ?
Co1 P2 C3 C8 75.7(3) 3_566 . . . ?
C16 P2 C3 C8 -163.6(3) 3_566 . . . ?
C15 P2 C3 C8 54.4(4) . . . . ?
Co1 P2 C3 C8 176.0(2) . . . . ?
C8 C3 C4 C5 56.4(4) . . . . ?
P2 C3 C4 C5 -177.6(3) . . . . ?
C3 C4 C5 C6 -55.2(4) . . . . ?
C4 C5 C6 C7 54.0(4) . . . . ?
C5 C6 C7 C8 -55.2(4) . . . . ?
C6 C7 C8 C3 57.5(4) . . . . ?
C4 C3 C8 C7 -57.2(4) . . . . ?
P2 C3 C8 C7 178.5(3) . . . . ?
C3 P2 C9 C14 -54.7(3) . . . . ?
Co1 P2 C9 C14 173.3(2) 3_566 . . . ?
C16 P2 C9 C14 47.4(3) 3_566 . . . ?
C15 P2 C9 C14 -163.2(3) . . . . ?
Co1 P2 C9 C14 78.0(3) . . . . ?
C3 P2 C9 C10 179.6(3) . . . . ?
Co1 P2 C9 C10 47.5(4) 3_566 . . . ?
C16 P2 C9 C10 -78.4(4) 3_566 . . . ?
C15 P2 C9 C10 71.1(4) . . . . ?
Co1 P2 C9 C10 -47.8(4) . . . . ?
C14 C9 C10 C11 53.1(5) . . . . ?
P2 C9 C10 C11 -179.8(3) . . . . ?
C9 C10 C11 C12 -54.8(5) . . . . ?
C10 C11 C12 C13 57.4(4) . . . . ?
C11 C12 C13 C14 -58.0(6) . . . . ?
C10 C9 C14 C13 -54.9(5) . . . . ?
P2 C9 C14 C13 179.6(3) . . . . ?
C12 C13 C14 C9 57.4(6) . . . . ?
C3E C16 C15 C3E 0.000(3) 3_566 . . 3_566 ?
P2 C16 C15 C3E 158.9(11) 3_566 . . 3_566 ?
C3E C16 C15 P2 -175.8(11) 3_566 . . . ?
P2 C16 C15 P2 -16.8(8) 3_566 . . . ?
Co1 C1D C3D C2D 51.9(10) . . . . ?
Co1 C2D C3D C1D -52.2(10) . . . . ?
Co1 C2D C3E C1D 39.2(17) . . . . ?
Co1 C1D C3E C2D -39.5(17) . . . . ?
